data_7047371
loop_
_publ_author_name
'Geng, Lei'
'Wang, Hao'
'Li, Qiang'
'Lu, Hong-Yan'
'Li, Guo-Bao'

_publ_section_title
;
 Synthesis and characterization of a series of transition metal
 oxychlorides: MBi(SeO<sub>3</sub>)<sub>2</sub>(H<sub>2</sub>O)Cl (M = Co,
 Ni, Cu).
;
_journal_issue 38
_journal_name_full 'Dalton transactions (Cambridge, England : 2003)'
_journal_page_first 13466
_journal_page_last 13471
_journal_paper_doi 10.1039/c8dt02354a
_journal_volume 47
_journal_year 2018
_chemical_formula_sum 'Bi Cl H2 Ni O7 Se2'
_chemical_formula_weight 575.08
_space_group_crystal_system orthorhombic
_space_group_IT_number 61
_space_group_name_Hall '-P 2ac 2ab'
_space_group_name_H-M_alt 'P b c a'
_symmetry_space_group_name_Hall '-P 2ac 2ab'
_symmetry_space_group_name_H-M 'P b c a'
_atom_sites_solution_hydrogens difmap
_audit_creation_method SHELXL-2014/7
_audit_update_record
;
2018-06-08 deposited with the CCDC.
2018-08-24 downloaded from the CCDC.
;
_cell_angle_alpha 90
_cell_angle_beta 90
_cell_angle_gamma 90
_cell_formula_units_Z 8
_cell_length_a 14.0827(4)
_cell_length_b 7.5752(2)
_cell_length_c 14.8604(4)
_cell_measurement_reflns_used 1883
_cell_measurement_temperature 293(2)
_cell_measurement_theta_max 54.981
_cell_measurement_theta_min 6.2
_cell_volume 1585.30(7)
_computing_structure_refinement 'SHELXL-2014/7 (Sheldrick, 2014)'
_diffrn_ambient_temperature 293(2)
_diffrn_measured_fraction_theta_full 0.999
_diffrn_measured_fraction_theta_max 0.999
_diffrn_measurement_device_type 'Bruker D8 QUEST'
_diffrn_measurement_method 'phi and omega scans'
_diffrn_radiation_type MoK\a
_diffrn_radiation_wavelength 0.71073
_diffrn_reflns_av_R_equivalents 0.0414
_diffrn_reflns_av_unetI/netI 0.0127
_diffrn_reflns_Laue_measured_fraction_full 0.999
_diffrn_reflns_Laue_measured_fraction_max 0.999
_diffrn_reflns_limit_h_max 18
_diffrn_reflns_limit_h_min -18
_diffrn_reflns_limit_k_max 9
_diffrn_reflns_limit_k_min -9
_diffrn_reflns_limit_l_max 19
_diffrn_reflns_limit_l_min -19
_diffrn_reflns_number 36315
_diffrn_reflns_point_group_measured_fraction_full 0.999
_diffrn_reflns_point_group_measured_fraction_max 0.999
_diffrn_reflns_theta_full 25.242
_diffrn_reflns_theta_max 27.514
_diffrn_reflns_theta_min 2.893
_exptl_absorpt_coefficient_mu 34.061
_exptl_absorpt_correction_type multi-scan
_exptl_crystal_colour green
_exptl_crystal_density_diffrn 4.819
_exptl_crystal_description plate-shaped
_exptl_crystal_F_000 2032
_exptl_crystal_size_max 0.200
_exptl_crystal_size_mid 0.150
_exptl_crystal_size_min 0.100
_exptl_transmission_factor_max 0.033
_exptl_transmission_factor_min 0.003
_refine_diff_density_max 0.925
_refine_diff_density_min -0.836
_refine_diff_density_rms 0.144
_refine_ls_extinction_coef 0.00703(9)
_refine_ls_extinction_expression Fc^*^=kFc[1+0.001xFc^2^\l^3^/sin(2\q)]^-1/4^
_refine_ls_extinction_method 'SHELXL-2014/7 (Sheldrick 2014'
_refine_ls_goodness_of_fit_ref 1.020
_refine_ls_hydrogen_treatment constr
_refine_ls_matrix_type full
_refine_ls_number_parameters 110
_refine_ls_number_reflns 1819
_refine_ls_number_restraints 0
_refine_ls_restrained_S_all 1.020
_refine_ls_R_factor_all 0.0135
_refine_ls_R_factor_gt 0.0129
_refine_ls_shift/su_max 0.001
_refine_ls_shift/su_mean 0.000
_refine_ls_structure_factor_coef Fsqd
_refine_ls_weighting_details 'w=1/[\s^2^(Fo^2^)+(0.0191P)^2^+4.6921P] where P=(Fo^2^+2Fc^2^)/3'
_refine_ls_weighting_scheme calc
_refine_ls_wR_factor_gt 0.0330
_refine_ls_wR_factor_ref 0.0333
_reflns_Friedel_coverage 0.000
_reflns_number_gt 1772
_reflns_number_total 1819
_reflns_threshold_expression 'I > 2\s(I)'
_cod_data_source_file c8dt02354a2.cif
_cod_data_source_block a_CCDC1
_cod_depositor_comments 'Adding full bibliography for 7047370--7047372.cif.'
_cod_database_code 7047371
_shelx_shelxl_version_number 2014/7
_shelx_space_group_comment
;
The symmetry employed for this shelxl refinement is uniquely defined
by the following loop, which should always be used as a source of
symmetry information in preference to the above space-group names.
They are only intended as comments.
;
_shelx_estimated_absorpt_t_min 0.056
_shelx_estimated_absorpt_t_max 0.132

loop_
_space_group_symop_operation_xyz
'x, y, z'
'-x+1/2, -y, z+1/2'
'x+1/2, -y+1/2, -z'
'-x, y+1/2, -z+1/2'
'-x, -y, -z'
'x-1/2, y, -z-1/2'
'-x-1/2, y-1/2, z'
'x, -y-1/2, z-1/2'

loop_
_atom_site_label
_atom_site_type_symbol
_atom_site_fract_x
_atom_site_fract_y
_atom_site_fract_z
_atom_site_U_iso_or_equiv
_atom_site_adp_type
_atom_site_occupancy
_atom_site_site_symmetry_order
_atom_site_calc_flag
_atom_site_refinement_flags_posn
_atom_site_refinement_flags_adp
Bi1 Bi -0.16585(2) 0.39315(2) -0.29221(2) 0.00641(6) Uani 1 1 d . .
Se1 Se -0.19269(2) 0.13077(4) -0.46194(2) 0.00724(8) Uani 1 1 d . .
Se2 Se 0.04743(2) 0.30352(4) -0.21876(2) 0.00672(8) Uani 1 1 d . .
Ni1 Ni 0.04321(3) 0.10339(5) -0.41464(3) 0.00604(9) Uani 1 1 d . .
Cl1 Cl -0.20399(5) 0.65700(11) -0.14857(5) 0.01386(15) Uani 1 1 d . .
O1 O -0.01910(16) 0.2343(3) -0.30874(14) 0.0096(4) Uani 1 1 d . .
O2 O -0.08638(15) 0.0277(3) -0.47101(14) 0.0099(4) Uani 1 1 d . .
O3 O -0.21884(17) 0.0870(3) -0.35114(16) 0.0150(5) Uani 1 1 d . .
O4 O -0.16081(16) 0.3447(3) -0.44267(16) 0.0121(5) Uani 1 1 d . .
O5 O -0.04643(16) 0.3756(3) -0.15848(15) 0.0093(4) Uani 1 1 d . .
O6 O -0.06772(18) 0.6073(3) -0.33534(16) 0.0135(5) Uani 1 1 d . .
O7 O 0.0520(2) 0.3361(3) -0.48082(17) 0.0252(6) Uani 1 1 d . .
H1 H 0.0487 0.3428 -0.5363 0.038 Uiso 1 1 d R U
H2 H 0.0810 0.4309 -0.4746 0.038 Uiso 1 1 d R U

loop_
_atom_site_aniso_label
_atom_site_aniso_U_11
_atom_site_aniso_U_22
_atom_site_aniso_U_33
_atom_site_aniso_U_23
_atom_site_aniso_U_13
_atom_site_aniso_U_12
Bi1 0.00505(8) 0.00696(8) 0.00722(8) -0.00026(4) -0.00032(4) -0.00026(3)
Se1 0.00549(14) 0.00962(14) 0.00660(15) -0.00278(10) -0.00094(10) 0.00052(11)
Se2 0.00524(14) 0.00755(14) 0.00736(14) -0.00223(10) -0.00114(10) 0.00063(10)
Ni1 0.00760(19) 0.00670(18) 0.00382(18) -0.00021(13) 0.00053(14) 0.00036(13)
Cl1 0.0123(4) 0.0176(4) 0.0117(3) -0.0018(3) 0.0005(3) 0.0046(3)
O1 0.0089(10) 0.0139(11) 0.0060(9) -0.0039(8) -0.0036(8) 0.0038(8)
O2 0.0073(10) 0.0143(11) 0.0082(10) -0.0049(9) -0.0002(8) 0.0043(8)
O3 0.0157(12) 0.0207(12) 0.0086(10) -0.0041(9) 0.0057(9) -0.0105(10)
O4 0.0177(12) 0.0087(10) 0.0097(11) -0.0017(9) -0.0001(9) 0.0000(8)
O5 0.0073(10) 0.0124(11) 0.0083(10) -0.0039(8) 0.0001(8) 0.0018(8)
O6 0.0173(12) 0.0142(12) 0.0091(11) -0.0011(8) 0.0003(9) -0.0119(9)
O7 0.0544(19) 0.0092(11) 0.0120(12) 0.0051(10) 0.0010(12) 0.0007(12)

loop_
_atom_type_symbol
_atom_type_description
_atom_type_scat_dispersion_real
_atom_type_scat_dispersion_imag
_atom_type_scat_source
Bi Bi -4.1077 10.2566 'International Tables Vol C Tables 4.2.6.8 and 6.1.1.4'
Cl Cl 0.1484 0.1585 'International Tables Vol C Tables 4.2.6.8 and 6.1.1.4'
H H 0.0000 0.0000 'International Tables Vol C Tables 4.2.6.8 and 6.1.1.4'
Ni Ni 0.3393 1.1124 'International Tables Vol C Tables 4.2.6.8 and 6.1.1.4'
O O 0.0106 0.0060 'International Tables Vol C Tables 4.2.6.8 and 6.1.1.4'
Se Se -0.0929 2.2259 'International Tables Vol C Tables 4.2.6.8 and 6.1.1.4'

loop_
_geom_angle_atom_site_label_1
_geom_angle_atom_site_label_2
_geom_angle_atom_site_label_3
_geom_angle
_geom_angle_site_symmetry_1
_geom_angle_site_symmetry_3
O6 Bi1 O4 79.31(9) . .
O6 Bi1 O3 82.33(9) . 7_565
O4 Bi1 O3 75.88(8) . 7_565
O6 Bi1 O1 78.56(9) . .
O4 Bi1 O1 77.95(8) . .
O3 Bi1 O1 149.97(8) 7_565 .
O6 Bi1 O3 137.27(8) . .
O4 Bi1 O3 61.99(8) . .
O3 Bi1 O3 103.52(5) 7_565 .
O1 Bi1 O3 76.40(8) . .
O6 Bi1 O5 81.72(8) . .
O4 Bi1 O5 136.34(8) . .
O3 Bi1 O5 139.39(7) 7_565 .
O1 Bi1 O5 59.86(7) . .
O3 Bi1 O5 113.47(8) . .
O6 Bi1 Cl1 80.15(6) . .
O4 Bi1 Cl1 145.34(6) . .
O3 Bi1 Cl1 73.95(6) 7_565 .
O1 Bi1 Cl1 124.42(5) . .
O3 Bi1 Cl1 142.47(5) . .
O5 Bi1 Cl1 66.64(5) . .
O6 Bi1 Se1 107.22(6) . .
O4 Bi1 Se1 30.09(6) . .
O3 Bi1 Se1 90.72(6) 7_565 .
O1 Bi1 Se1 73.32(5) . .
O3 Bi1 Se1 31.98(5) . .
O5 Bi1 Se1 129.70(5) . .
Cl1 Bi1 Se1 162.203(16) . .
O6 Bi1 Se2 71.15(7) . .
O4 Bi1 Se2 105.49(6) . .
O3 Bi1 Se2 152.45(6) 7_565 .
O1 Bi1 Se2 30.66(5) . .
O3 Bi1 Se2 101.06(6) . .
O5 Bi1 Se2 30.87(5) . .
Cl1 Bi1 Se2 93.783(16) . .
Se1 Bi1 Se2 103.904(8) . .
O2 Se1 O4 102.63(11) . .
O2 Se1 O3 100.18(11) . .
O4 Se1 O3 94.52(11) . .
O2 Se1 Bi1 104.01(7) . .
O4 Se1 Bi1 41.78(8) . .
O3 Se1 Bi1 52.88(8) . .
O5 Se2 O6 99.34(11) . 4_544
O5 Se2 O1 94.87(11) . .
O6 Se2 O1 101.06(12) 4_544 .
O5 Se2 Bi1 52.41(8) . .
O6 Se2 Bi1 119.36(9) 4_544 .
O1 Se2 Bi1 45.63(7) . .
O7 Ni1 O5 174.33(11) . 4_544
O7 Ni1 O1 88.74(10) . .
O5 Ni1 O1 90.56(9) 4_544 .
O7 Ni1 O2 90.06(10) . 5_554
O5 Ni1 O2 91.43(9) 4_544 5_554
O1 Ni1 O2 171.71(9) . 5_554
O7 Ni1 O2 95.60(11) . .
O5 Ni1 O2 90.06(9) 4_544 .
O1 Ni1 O2 93.81(8) . .
O2 Ni1 O2 78.15(9) 5_554 .
O7 Ni1 Cl1 89.17(9) . 4_544
O5 Ni1 Cl1 85.21(7) 4_544 4_544
O1 Ni1 Cl1 91.19(6) . 4_544
O2 Ni1 Cl1 96.99(6) 5_554 4_544
O2 Ni1 Cl1 173.15(6) . 4_544
Ni1 Cl1 Bi1 89.82(2) 4_554 .
Se2 O1 Ni1 120.73(12) . .
Se2 O1 Bi1 103.71(10) . .
Ni1 O1 Bi1 133.34(10) . .
Se1 O2 Ni1 123.28(11) . 5_554
Se1 O2 Ni1 127.88(12) . .
Ni1 O2 Ni1 101.85(9) 5_554 .
Se1 O3 Bi1 128.55(12) . 7
Se1 O3 Bi1 95.14(10) . .
Bi1 O3 Bi1 129.10(10) 7 .
Se1 O4 Bi1 108.13(12) . .
Se2 O5 Ni1 122.63(12) . 4_554
Se2 O5 Bi1 96.73(9) . .
Ni1 O5 Bi1 112.18(9) 4_554 .
Se2 O6 Bi1 126.92(13) 4_554 .
Ni1 O7 H1 122.3 . .
Ni1 O7 H2 136.8 . .
H1 O7 H2 94.9 . .

loop_
_geom_bond_atom_site_label_1
_geom_bond_atom_site_label_2
_geom_bond_distance
_geom_bond_site_symmetry_2
Bi1 O6 2.225(2) .
Bi1 O4 2.267(2) .
Bi1 O3 2.358(2) 7_565
Bi1 O1 2.404(2) .
Bi1 O3 2.589(2) .
Bi1 O5 2.607(2) .
Bi1 Cl1 2.9731(8) .
Bi1 Se1 3.2335(3) .
Bi1 Se2 3.2671(3) .
Se1 O2 1.694(2) .
Se1 O4 1.706(2) .
Se1 O3 1.719(2) .
Se2 O5 1.688(2) .
Se2 O6 1.714(2) 4_544
Se2 O1 1.715(2) .
Ni1 O7 2.022(2) .
Ni1 O5 2.039(2) 4_544
Ni1 O1 2.057(2) .
Ni1 O2 2.060(2) 5_554
Ni1 O2 2.088(2) .
Ni1 Cl1 2.4848(9) 4_544
Cl1 Ni1 2.4848(9) 4_554
O2 Ni1 2.060(2) 5_554
O3 Bi1 2.358(2) 7
O5 Ni1 2.039(2) 4_554
O6 Se2 1.714(2) 4_554
O7 H1 0.8272 .
O7 H2 0.8312 .

loop_
_geom_torsion_atom_site_label_1
_geom_torsion_atom_site_label_2
_geom_torsion_atom_site_label_3
_geom_torsion_atom_site_label_4
_geom_torsion
_geom_torsion_site_symmetry_1
_geom_torsion_site_symmetry_4
O5 Se2 O1 Ni1 -174.82(14) . .
O6 Se2 O1 Ni1 -74.30(15) 4_544 .
Bi1 Se2 O1 Ni1 165.2(2) . .
O5 Se2 O1 Bi1 19.98(11) . .
O6 Se2 O1 Bi1 120.51(11) 4_544 .
O4 Se1 O2 Ni1 -119.28(15) . 5_554
O3 Se1 O2 Ni1 143.70(14) . 5_554
Bi1 Se1 O2 Ni1 -162.25(11) . 5_554
O4 Se1 O2 Ni1 25.99(17) . .
O3 Se1 O2 Ni1 -71.03(16) . .
Bi1 Se1 O2 Ni1 -16.98(15) . .
O2 Se1 O3 Bi1 -108.25(17) . 7
O4 Se1 O3 Bi1 148.04(16) . 7
Bi1 Se1 O3 Bi1 151.8(2) . 7
O2 Se1 O3 Bi1 99.94(10) . .
O4 Se1 O3 Bi1 -3.77(11) . .
O2 Se1 O4 Bi1 -96.98(11) . .
O3 Se1 O4 Bi1 4.51(13) . .
O6 Se2 O5 Ni1 118.18(15) 4_544 4_554
O1 Se2 O5 Ni1 -139.75(14) . 4_554
Bi1 Se2 O5 Ni1 -121.79(16) . 4_554
O6 Se2 O5 Bi1 -120.02(10) 4_544 .
O1 Se2 O5 Bi1 -17.96(10) . .
